data_1553304
loop_
_publ_author_name
'Olivier, Wesley J.'
'Kilah, Nathan L.'
'Horne, James'
'Bissember, Alex C.'
'Smith, Jason A.'

_publ_section_title
;
 ent-Labdane Diterpenoids from Dodonaea viscosa.
;
_journal_issue 12
_journal_name_full 'Journal of natural products'
_journal_page_first 3117
_journal_page_last 3126
_journal_paper_doi 10.1021/acs.jnatprod.6b00858
_journal_volume 79
_journal_year 2016
_chemical_absolute_configuration rmad
_chemical_formula_moiety 'C30 H42 O5'
_chemical_formula_sum 'C30 H42 O5'
_chemical_formula_weight 482.66
_space_group_IT_number 19
_space_group_name_Hall 'P 2ac 2ab'
_space_group_name_H-M_alt 'P 21 21 21'
_symmetry_cell_setting orthorhombic
_symmetry_space_group_name_Hall 'P 2ac 2ab'
_symmetry_space_group_name_H-M 'P 21 21 21'
_atom_sites_solution_hydrogens difmap
_atom_sites_solution_primary other
_cell_angle_alpha 90
_cell_angle_beta 90
_cell_angle_gamma 90
_cell_formula_units_Z 4
_cell_length_a 6.3700(3)
_cell_length_b 12.1724(6)
_cell_length_c 34.2046(15)
_cell_measurement_reflns_used 9881
_cell_measurement_temperature 100
_cell_measurement_theta_max 65.61
_cell_measurement_theta_min 2.58
_cell_volume 2652.2(2)
_computing_cell_refinement 'SAINT v8.34A (Bruker, 2013)'
_computing_data_collection 'APEX3 v2016.1-0  (Bruker, 2016)'
_computing_data_reduction 'SAINT v8.34A (Bruker, 2013)'
_computing_molecular_graphics 'ORTEP-3 (Farrugia, 2012)'
_computing_publication_material 'CRYSTALS (Betteridge et al., 2003)'
_computing_structure_refinement 'CRYSTALS (Betteridge et al., 2003)'
_computing_structure_solution 'Superflip (Palatinus & Chapuis, 2007)'
_diffrn_ambient_temperature 100
_diffrn_detector 'CMOS area detector'
_diffrn_detector_area_resol_mean 10.4
_diffrn_detector_type 'Bruker AXS PHOTON-100'
_diffrn_measured_fraction_theta_full 0.986
_diffrn_measured_fraction_theta_max 0.925
_diffrn_measurement_device 'fixed-chi three-circle diffractometer'
_diffrn_measurement_device_type 'Bruker AXS D8 Quest'
_diffrn_measurement_method \w/2\q
_diffrn_radiation_collimation 'focusing mirrors'
_diffrn_radiation_monochromator 'Bruker multilayer X-ray optics (Goebel mirror)'
_diffrn_radiation_probe x-ray
_diffrn_radiation_type 'Cu K\a'
_diffrn_radiation_wavelength 1.54178
_diffrn_reflns_av_R_equivalents 0.041
_diffrn_reflns_limit_h_max 7
_diffrn_reflns_limit_h_min -7
_diffrn_reflns_limit_k_max 14
_diffrn_reflns_limit_k_min -12
_diffrn_reflns_limit_l_max 40
_diffrn_reflns_limit_l_min -38
_diffrn_reflns_number 13844
_diffrn_reflns_theta_full 25.309
_diffrn_reflns_theta_max 66.602
_diffrn_reflns_theta_min 2.583
_diffrn_source 'Incoatec I\mS Cu microsource'
_diffrn_standards_number 0
_exptl_absorpt_coefficient_mu 0.640
_exptl_absorpt_correction_T_max 0.7528
_exptl_absorpt_correction_T_min 0.5879
_exptl_absorpt_correction_type multi-scan
_exptl_absorpt_process_details
;
SADABS-2014/5 (Bruker,2014) was used for absorption correction.
;
_exptl_crystal_colour colourless
_exptl_crystal_density_diffrn 1.209
_exptl_crystal_density_method 'not measured'
_exptl_crystal_description plate
_exptl_crystal_F_000 1048
_exptl_crystal_size_max 0.15
_exptl_crystal_size_mid 0.08
_exptl_crystal_size_min 0.02
_refine_diff_density_max 0.32
_refine_diff_density_min -0.31
_refine_ls_abs_structure_details 'Flack (1983), 1696 Friedel-pairs'
_refine_ls_abs_structure_Flack 0.0(3)
_refine_ls_extinction_method None
_refine_ls_goodness_of_fit_ref 0.9989
_refine_ls_hydrogen_treatment constr
_refine_ls_matrix_type full
_refine_ls_number_parameters 317
_refine_ls_number_reflns 4181
_refine_ls_number_restraints 0
_refine_ls_R_factor_all 0.0571
_refine_ls_R_factor_gt 0.0508
_refine_ls_shift/su_max 0.0002155
_refine_ls_shift/su_mean 0.0000215
_refine_ls_structure_factor_coef Fsqd
_refine_ls_weighting_details
;
 Method, part 1, Chebychev polynomial, (Watkin, 1994, Prince, 1982) 
 [weight] = 1.0/[A~0~*T~0~(x)+A~1~*T~1~(x) ... +A~n-1~]*T~n-1~(x)] 
 where A~i~ are the Chebychev coefficients listed below and x= Fcalc/Fmax 
 Method = Robust Weighting (Prince, 1982) 
 W = [weight] * [1-(deltaF/6*sigmaF)^2^]^2^ 
 A~i~ are: 
 13.1 15.5 4.22 
;
_refine_ls_weighting_scheme calc
_refine_ls_wR_factor_all 0.0841
_refine_ls_wR_factor_gt 0.0806
_refine_ls_wR_factor_ref 0.0841
_reflns_limit_h_max 7
_reflns_limit_h_min -7
_reflns_limit_k_max 14
_reflns_limit_k_min 0
_reflns_limit_l_max 40
_reflns_limit_l_min 0
_reflns_number_gt 3783
_reflns_number_total 4219
_reflns_threshold_expression I>2.0\s(I)
_oxford_diffrn_Wilson_B_factor 2.55
_oxford_diffrn_Wilson_scale 2.37
_oxford_refine_ls_r_factor_ref 0.0571
_oxford_refine_ls_scale 0.6616(10)
_oxford_reflns_number_all 4181
_oxford_reflns_threshold_expression_ref I>-3.0\s(I)
_cod_data_source_file np6b00858_si_003.cif
_cod_data_source_block Compound17
_cod_depositor_comments
;
The following automatic conversions were performed:

data item '_atom_sites_solution_primary' value 'Other' was changed to
'other' in accordance with the
/home/saulius/struct/COD-crude-data/automatic-downloads/DataCite-retrospective/ACS/depositions/lib/dictionaries/cif_core.dic
dictionary named 'cif_core.dic' version 2.4.2 last updated on
2011-04-26.

Automatic conversion script
Id: cif_fix_values 6909 2019-04-08 15:41:33Z antanas 
;
_cod_original_sg_symbol_Hall 'P 2ac 2ab '
_cod_original_sg_symbol_H-M 'P 21 21 21 '
_cod_database_code 1553304

loop_
_symmetry_equiv_pos_as_xyz
x,y,z
-x+1/2,-y,z+1/2
x+1/2,-y+1/2,-z
-x,y+1/2,-z+1/2

loop_
_atom_site_label
_atom_site_type_symbol
_atom_site_fract_x
_atom_site_fract_y
_atom_site_fract_z
_atom_site_U_iso_or_equiv
_atom_site_occupancy
_atom_site_adp_type
_atom_site_refinement_flags_posn
C1 C 0.7143(4) 0.5351(2) 0.37868(8) 0.0264 1.0000 Uani .
C2 C 0.5835(4) 0.6255(2) 0.36097(8) 0.0266 1.0000 Uani .
C3 C 0.6014(5) 0.7309(2) 0.38396(8) 0.0305 1.0000 Uani .
C4 C 0.5230(5) 0.7162(3) 0.42674(8) 0.0358 1.0000 Uani .
C5 C 0.6387(5) 0.6158(3) 0.44516(8) 0.0321 1.0000 Uani .
C6 C 0.5613(6) 0.5888(3) 0.48700(8) 0.0398 1.0000 Uani .
C7 C 0.6855(6) 0.4965(3) 0.50387(10) 0.0434 1.0000 Uani .
C8 C 0.8048(5) 0.4280(3) 0.48413(9) 0.0370 1.0000 Uani .
C9 C 0.8184(5) 0.4317(3) 0.43919(8) 0.0329 1.0000 Uani .
C10 C 0.6474(4) 0.5078(2) 0.42099(8) 0.0276 1.0000 Uani .
C11 C 0.8138(5) 0.3139(3) 0.42089(9) 0.0368 1.0000 Uani .
C12 C 0.9420(6) 0.3466(3) 0.50501(9) 0.0493 1.0000 Uani .
C13 C 0.5871(6) 0.8213(3) 0.44901(10) 0.0459 1.0000 Uani .
C14 C 0.2814(5) 0.7104(3) 0.42666(10) 0.0431 1.0000 Uani .
C15 C 0.4359(4) 0.4477(3) 0.42049(9) 0.0328 1.0000 Uani .
C16 C 1.0293(5) 0.2633(2) 0.41417(10) 0.0411 1.0000 Uani .
C17 C 1.0280(5) 0.1487(3) 0.39821(9) 0.0408 1.0000 Uani .
C18 C 0.8727(7) 0.0766(3) 0.39771(14) 0.0738 1.0000 Uani .
O19 O 0.9365(6) -0.0221(2) 0.38175(10) 0.0898 1.0000 Uani .
C20 C 1.1378(7) -0.0081(3) 0.37165(12) 0.0595 1.0000 Uani .
C21 C 1.2061(6) 0.0910(3) 0.38150(11) 0.0513 1.0000 Uani .
O22 O 0.6704(3) 0.64577(16) 0.32168(5) 0.0270 1.0000 Uani .
C23 C 0.5384(4) 0.6850(2) 0.29481(8) 0.0272 1.0000 Uani .
O24 O 0.3538(3) 0.69489(18) 0.29874(6) 0.0388 1.0000 Uani .
C25 C 0.6593(4) 0.7176(2) 0.25864(8) 0.0257 1.0000 Uani .
O26 O 0.5138(3) 0.71560(16) 0.22546(5) 0.0313 1.0000 Uani .
C27 C 0.6011(5) 0.7841(3) 0.19775(9) 0.0332 1.0000 Uani .
O28 O 0.5175(4) 0.79759(19) 0.16654(6) 0.0455 1.0000 Uani .
C29 C 0.8026(5) 0.8284(2) 0.21427(9) 0.0300 1.0000 Uani .
C30 C 0.8888(5) 0.9265(3) 0.19258(9) 0.0397 1.0000 Uani .
C31 C 0.9487(5) 0.7259(2) 0.21456(8) 0.0323 1.0000 Uani .
C32 C 0.8495(5) 0.6508(2) 0.24602(9) 0.0302 1.0000 Uani .
C33 C 0.7384(4) 0.8391(2) 0.25792(9) 0.0267 1.0000 Uani .
C34 C 0.9191(5) 0.8612(3) 0.28614(9) 0.0362 1.0000 Uani .
C35 C 0.5629(5) 0.9233(2) 0.26435(9) 0.0377 1.0000 Uani .
H11 H 0.7012 0.4685 0.3615 0.0337 1.0000 Uiso R
H12 H 0.8579 0.5632 0.3784 0.0346 1.0000 Uiso R
H21 H 0.4330 0.6047 0.3595 0.0350 1.0000 Uiso R
H32 H 0.5166 0.7912 0.3710 0.0390 1.0000 Uiso R
H31 H 0.7539 0.7501 0.3851 0.0388 1.0000 Uiso R
H51 H 0.7895 0.6401 0.4477 0.0441 1.0000 Uiso R
H62 H 0.4106 0.5649 0.4828 0.0524 1.0000 Uiso R
H61 H 0.5688 0.6589 0.5028 0.0526 1.0000 Uiso R
H71 H 0.6746 0.4850 0.5323 0.0580 1.0000 Uiso R
H91 H 0.9583 0.4619 0.4329 0.0410 1.0000 Uiso R
H111 H 0.7446 0.3206 0.3946 0.0491 1.0000 Uiso R
H112 H 0.7273 0.2653 0.4389 0.0482 1.0000 Uiso R
H122 H 1.0902 0.3611 0.4988 0.0787 1.0000 Uiso R
H123 H 0.9014 0.2717 0.4955 0.0778 1.0000 Uiso R
H121 H 0.9169 0.3559 0.5336 0.0786 1.0000 Uiso R
H131 H 0.5300 0.8177 0.4754 0.0722 1.0000 Uiso R
H133 H 0.5287 0.8860 0.4350 0.0722 1.0000 Uiso R
H132 H 0.7436 0.8196 0.4487 0.0724 1.0000 Uiso R
H142 H 0.2306 0.6894 0.4524 0.0704 1.0000 Uiso R
H141 H 0.2270 0.6600 0.4065 0.0703 1.0000 Uiso R
H143 H 0.2299 0.7838 0.4204 0.0706 1.0000 Uiso R
H151 H 0.4013 0.4219 0.4477 0.0568 1.0000 Uiso R
H153 H 0.4499 0.3833 0.4033 0.0567 1.0000 Uiso R
H152 H 0.3292 0.4983 0.4098 0.0567 1.0000 Uiso R
H162 H 1.1064 0.3093 0.3944 0.0569 1.0000 Uiso R
H161 H 1.1063 0.2620 0.4397 0.0571 1.0000 Uiso R
H181 H 0.7282 0.0867 0.4071 0.0933 1.0000 Uiso R
H201 H 1.2230 -0.0615 0.3576 0.0760 1.0000 Uiso R
H211 H 1.3504 0.1213 0.3783 0.0630 1.0000 Uiso R
H302 H 1.0258 0.9431 0.2057 0.0623 1.0000 Uiso R
H301 H 0.9034 0.9024 0.1647 0.0628 1.0000 Uiso R
H303 H 0.7800 0.9862 0.1967 0.0630 1.0000 Uiso R
H312 H 0.9530 0.6902 0.1876 0.0453 1.0000 Uiso R
H311 H 1.0877 0.7529 0.2233 0.0440 1.0000 Uiso R
H322 H 0.7963 0.5837 0.2342 0.0397 1.0000 Uiso R
H321 H 0.9459 0.6391 0.2689 0.0389 1.0000 Uiso R
H341 H 0.9612 0.9401 0.2837 0.0594 1.0000 Uiso R
H343 H 1.0388 0.8118 0.2789 0.0592 1.0000 Uiso R
H342 H 0.8588 0.8427 0.3127 0.0602 1.0000 Uiso R
H352 H 0.6235 0.9963 0.2584 0.0614 1.0000 Uiso R
H351 H 0.4520 0.9044 0.2449 0.0612 1.0000 Uiso R
H353 H 0.5094 0.9181 0.2910 0.0611 1.0000 Uiso R

loop_
_atom_site_aniso_label
_atom_site_aniso_U_11
_atom_site_aniso_U_22
_atom_site_aniso_U_33
_atom_site_aniso_U_23
_atom_site_aniso_U_13
_atom_site_aniso_U_12
C1 0.0207(14) 0.0336(17) 0.0250(15) 0.0027(13) 0.0029(12) -0.0009(13)
C2 0.0176(13) 0.0356(17) 0.0267(15) 0.0001(13) 0.0040(13) -0.0039(13)
C3 0.0280(16) 0.0315(17) 0.0320(16) 0.0016(14) -0.0019(13) 0.0011(13)
C4 0.0349(17) 0.0391(18) 0.0332(17) -0.0104(15) 0.0022(14) -0.0040(16)
C5 0.0275(16) 0.0395(18) 0.0294(16) -0.0030(14) 0.0005(14) -0.0072(14)
C6 0.0422(19) 0.048(2) 0.0293(17) -0.0087(15) 0.0043(16) -0.0101(17)
C7 0.046(2) 0.053(2) 0.0309(17) 0.0071(17) 0.0000(17) -0.0135(19)
C8 0.0303(17) 0.051(2) 0.0292(17) 0.0090(16) -0.0022(15) -0.0129(17)
C9 0.0255(15) 0.0429(18) 0.0302(16) 0.0094(14) -0.0018(14) -0.0062(14)
C10 0.0237(14) 0.0354(16) 0.0236(14) 0.0000(14) 0.0040(13) -0.0046(13)
C11 0.0347(17) 0.0375(18) 0.0384(18) 0.0075(15) -0.0022(16) -0.0078(15)
C12 0.044(2) 0.066(2) 0.0379(18) 0.0144(18) -0.0036(17) -0.004(2)
C13 0.055(2) 0.0376(19) 0.045(2) -0.0077(16) -0.0061(18) 0.0012(17)
C14 0.0355(18) 0.049(2) 0.044(2) -0.0056(18) 0.0059(16) 0.0077(17)
C15 0.0247(15) 0.0418(18) 0.0319(16) -0.0014(15) 0.0045(15) -0.0051(15)
C16 0.0389(19) 0.0379(19) 0.0466(19) 0.0060(15) -0.0071(17) -0.0051(16)
C17 0.044(2) 0.0382(19) 0.0402(19) 0.0052(16) -0.0008(16) -0.0065(17)
C18 0.051(3) 0.050(2) 0.120(4) -0.032(3) 0.020(3) -0.008(2)
O19 0.081(2) 0.060(2) 0.129(3) -0.0346(19) 0.024(2) -0.0123(18)
C20 0.059(3) 0.052(2) 0.067(3) -0.006(2) 0.005(2) 0.004(2)
C21 0.048(2) 0.054(2) 0.052(2) 0.0082(19) -0.0081(19) 0.0046(19)
O22 0.0206(10) 0.0333(11) 0.0272(10) 0.0062(9) 0.0002(9) 0.0010(9)
C23 0.0209(15) 0.0241(15) 0.0365(17) 0.0014(13) -0.0018(13) -0.0014(12)
O24 0.0219(11) 0.0492(14) 0.0452(13) 0.0164(11) -0.0002(10) 0.0009(10)
C25 0.0196(14) 0.0253(15) 0.0323(15) 0.0063(13) -0.0068(12) -0.0008(13)
O26 0.0252(10) 0.0343(11) 0.0345(11) 0.0067(10) -0.0052(9) -0.0022(10)
C27 0.0315(17) 0.0323(17) 0.0358(17) 0.0070(15) -0.0018(15) 0.0070(14)
O28 0.0429(13) 0.0530(15) 0.0405(13) 0.0124(12) -0.0119(11) -0.0006(12)
C29 0.0285(15) 0.0261(16) 0.0353(16) 0.0039(13) 0.0028(14) -0.0024(13)
C30 0.045(2) 0.0401(19) 0.0345(18) 0.0047(15) 0.0010(15) -0.0075(16)
C31 0.0266(15) 0.0371(17) 0.0333(16) 0.0008(14) 0.0036(14) 0.0010(15)
C32 0.0278(15) 0.0257(16) 0.0372(17) -0.0014(13) 0.0008(14) 0.0036(13)
C33 0.0231(14) 0.0262(16) 0.0309(16) 0.0017(13) 0.0041(13) -0.0010(13)
C34 0.0372(17) 0.0339(17) 0.0373(17) -0.0019(15) 0.0017(15) -0.0055(15)
C35 0.0425(19) 0.0262(16) 0.0443(19) -0.0002(15) 0.0075(16) 0.0066(15)

loop_
_atom_type_symbol
_atom_type_scat_dispersion_real
_atom_type_scat_dispersion_imag
_atom_type_scat_Cromer_Mann_a1
_atom_type_scat_Cromer_Mann_b1
_atom_type_scat_Cromer_Mann_a2
_atom_type_scat_Cromer_Mann_b2
_atom_type_scat_Cromer_Mann_a3
_atom_type_scat_Cromer_Mann_b3
_atom_type_scat_Cromer_Mann_a4
_atom_type_scat_Cromer_Mann_b4
_atom_type_scat_Cromer_Mann_c
_atom_type_scat_source
C 0.0181 0.0091 2.3100 20.8439 1.0200 10.2075 1.5886 0.5687 0.8650 51.6512 0.2156 'International Tables Vol C 4.2.6.8 and 6.1.1.4'
H 0.0000 0.0000 0.4930 10.5109 0.3229 26.1257 0.1402 3.1424 0.0408 57.7998 0.0030 'International Tables Vol C 4.2.6.8 and 6.1.1.4'
O 0.0492 0.0322 3.0485 13.2771 2.2868 5.7011 1.5463 0.3239 0.8670 32.9089 0.2508 'International Tables Vol C 4.2.6.8 and 6.1.1.4'

loop_
_geom_angle_atom_site_label_1
_geom_angle_atom_site_label_2
_geom_angle_atom_site_label_3
_geom_angle
_geom_angle_publ_flag
C2 C1 C10 112.4(2) yes
C2 C1 H11 108.0 no
C10 C1 H11 110.5 no
C2 C1 H12 105.0 no
C10 C1 H12 110.1 no
H11 C1 H12 110.8 no
C1 C2 C3 111.6(2) yes
C1 C2 O22 106.3(2) yes
C3 C2 O22 107.7(2) yes
C1 C2 H21 111.7 no
C3 C2 H21 108.5 no
O22 C2 H21 111.0 no
C2 C3 C4 111.6(2) yes
C2 C3 H32 110.3 no
C4 C3 H32 108.9 no
C2 C3 H31 107.1 no
C4 C3 H31 107.5 no
H32 C3 H31 111.5 no
C3 C4 C5 108.5(2) yes
C3 C4 C13 106.5(3) yes
C5 C4 C13 109.0(2) yes
C3 C4 C14 108.9(3) yes
C5 C4 C14 115.9(3) yes
C13 C4 C14 107.6(3) yes
C4 C5 C6 112.9(3) yes
C4 C5 C10 117.7(2) yes
C6 C5 C10 108.9(2) yes
C4 C5 H51 104.8 no
C6 C5 H51 106.6 no
C10 C5 H51 105.1 no
C5 C6 C7 110.4(3) yes
C5 C6 H62 103.4 no
C7 C6 H62 109.9 no
C5 C6 H61 107.5 no
C7 C6 H61 113.8 no
H62 C6 H61 111.3 no
C6 C7 C8 125.9(3) yes
C6 C7 H71 116.9 no
C8 C7 H71 117.2 no
C7 C8 C9 121.7(3) yes
C7 C8 C12 120.7(3) yes
C9 C8 C12 117.5(3) yes
C8 C9 C10 112.1(3) yes
C8 C9 C11 111.8(3) yes
C10 C9 C11 111.8(2) yes
C8 C9 H91 106.3 no
C10 C9 H91 108.8 no
C11 C9 H91 105.7 no
C1 C10 C5 109.0(2) yes
C1 C10 C9 108.0(2) yes
C5 C10 C9 108.3(2) yes
C1 C10 C15 109.6(2) yes
C5 C10 C15 112.2(2) yes
C9 C10 C15 109.6(2) yes
C9 C11 C16 114.5(2) yes
C9 C11 H111 107.0 no
C16 C11 H111 107.1 no
C9 C11 H112 107.5 no
C16 C11 H112 110.2 no
H111 C11 H112 110.7 no
C8 C12 H122 109.8 no
C8 C12 H123 107.2 no
H122 C12 H123 109.9 no
C8 C12 H121 107.4 no
H122 C12 H121 110.1 no
H123 C12 H121 112.3 no
C4 C13 H131 108.8 no
C4 C13 H133 108.6 no
H131 C13 H133 110.0 no
C4 C13 H132 104.0 no
H131 C13 H132 112.5 no
H133 C13 H132 112.6 no
C4 C14 H142 110.0 no
C4 C14 H141 112.4 no
H142 C14 H141 110.7 no
C4 C14 H143 107.1 no
H142 C14 H143 109.0 no
H141 C14 H143 107.5 no
C10 C15 H151 109.3 no
C10 C15 H153 107.9 no
H151 C15 H153 108.8 no
C10 C15 H152 108.1 no
H151 C15 H152 112.7 no
H153 C15 H152 109.9 no
C11 C16 C17 115.3(3) yes
C11 C16 H162 108.4 no
C17 C16 H162 106.0 no
C11 C16 H161 108.4 no
C17 C16 H161 107.8 no
H162 C16 H161 110.9 no
C16 C17 C18 128.8(3) yes
C16 C17 C21 126.2(3) yes
C18 C17 C21 105.0(3) yes
C17 C18 O19 111.2(4) yes
C17 C18 H181 127.8 no
O19 C18 H181 121.0 no
C18 O19 C20 105.9(3) yes
O19 C20 C21 111.4(4) yes
O19 C20 H201 125.2 no
C21 C20 H201 123.3 no
C17 C21 C20 106.5(4) yes
C17 C21 H211 125.8 no
C20 C21 H211 127.7 no
C2 O22 C23 116.8(2) yes
O22 C23 O24 125.5(3) yes
O22 C23 C25 109.7(2) yes
O24 C23 C25 124.7(3) yes
C23 C25 O26 107.9(2) yes
C23 C25 C32 119.9(2) yes
O26 C25 C32 106.0(2) yes
C23 C25 C33 115.2(2) yes
O26 C25 C33 101.9(2) yes
C32 C25 C33 104.2(2) yes
C25 O26 C27 105.5(2) yes
O26 C27 O28 120.9(3) yes
O26 C27 C29 107.6(2) yes
O28 C27 C29 131.4(3) yes
C27 C29 C30 114.2(3) yes
C27 C29 C31 103.0(2) yes
C30 C29 C31 114.8(2) yes
C27 C29 C33 99.6(2) yes
C30 C29 C33 120.1(2) yes
C31 C29 C33 102.6(2) yes
C29 C30 H302 104.8 no
C29 C30 H301 105.6 no
H302 C30 H301 113.9 no
C29 C30 H303 104.4 no
H302 C30 H303 112.9 no
H301 C30 H303 114.0 no
C29 C31 C32 103.5(2) yes
C29 C31 H312 110.6 no
C32 C31 H312 112.8 no
C29 C31 H311 105.7 no
C32 C31 H311 110.5 no
H312 C31 H311 113.0 no
C31 C32 C25 101.9(2) yes
C31 C32 H322 110.4 no
C25 C32 H322 106.8 no
C31 C32 H321 112.1 no
C25 C32 H321 110.0 no
H322 C32 H321 114.7 no
C29 C33 C25 91.2(2) yes
C29 C33 C34 115.1(2) yes
C25 C33 C34 113.6(2) yes
C29 C33 C35 112.7(2) yes
C25 C33 C35 113.3(2) yes
C34 C33 C35 110.0(3) yes
C33 C34 H341 108.6 no
C33 C34 H343 108.2 no
H341 C34 H343 110.6 no
C33 C34 H342 104.0 no
H341 C34 H342 113.0 no
H343 C34 H342 112.1 no
C33 C35 H352 106.6 no
C33 C35 H351 105.4 no
H352 C35 H351 110.2 no
C33 C35 H353 110.3 no
H352 C35 H353 112.7 no
H351 C35 H353 111.2 no

loop_
_geom_bond_atom_site_label_1
_geom_bond_atom_site_label_2
_geom_bond_distance
_geom_bond_publ_flag
C1 C2 1.507(4) yes
C1 C10 1.545(4) yes
C1 H11 1.005 no
C1 H12 0.976 no
C2 C3 1.509(4) yes
C2 O22 1.474(3) yes
C2 H21 0.993 no
C3 C4 1.557(4) yes
C3 H32 1.014 no
C3 H31 1.000 no
C4 C5 1.560(4) yes
C4 C13 1.544(4) yes
C4 C14 1.541(4) yes
C5 C6 1.549(4) yes
C5 C10 1.553(4) yes
C5 H51 1.009 no
C6 C7 1.490(5) yes
C6 H62 1.013 no
C6 H61 1.011 no
C7 C8 1.315(5) yes
C7 H71 0.983 no
C8 C9 1.540(4) yes
C8 C12 1.501(4) yes
C9 C10 1.560(4) yes
C9 C11 1.565(4) yes
C9 H91 0.988 no
C10 C15 1.533(4) yes
C11 C16 1.522(4) yes
C11 H111 1.006 no
C11 H112 1.017 no
C12 H122 0.983 no
C12 H123 1.002 no
C12 H121 0.998 no
C13 H131 0.975 no
C13 H133 0.994 no
C13 H132 0.997 no
C14 H142 0.972 no
C14 H141 0.986 no
C14 H143 0.975 no
C15 H151 1.008 no
C15 H153 0.984 no
C15 H152 0.987 no
C16 C17 1.498(4) yes
C16 H162 1.006 no
C16 H161 1.003 no
C17 C18 1.323(5) yes
C17 C21 1.452(5) yes
C18 O19 1.381(5) yes
C18 H181 0.983 no
O19 C20 1.339(5) yes
C20 C21 1.326(5) yes
C20 H201 0.974 no
C21 H211 0.997 no
O22 C23 1.334(3) yes
C23 O24 1.190(3) yes
C23 C25 1.510(4) yes
C25 O26 1.465(3) yes
C25 C32 1.522(4) yes
C25 C33 1.563(4) yes
O26 C27 1.379(3) yes
C27 O28 1.205(3) yes
C27 C29 1.503(4) yes
C29 C30 1.510(4) yes
C29 C31 1.556(4) yes
C29 C33 1.554(4) yes
C30 H302 1.002 no
C30 H301 1.002 no
C30 H303 1.014 no
C31 C32 1.547(4) yes
C31 H312 1.020 no
C31 H311 0.991 no
C32 H322 0.973 no
C32 H321 1.004 no
C33 C34 1.526(4) yes
C33 C35 1.533(4) yes
C34 H341 1.001 no
C34 H343 1.002 no
C34 H342 1.011 no
C35 H352 0.990 no
C35 H351 0.998 no
C35 H353 0.975 no

loop_
_geom_hbond_atom_site_label_D
_geom_hbond_atom_site_label_H
_geom_hbond_atom_site_label_A
_geom_hbond_site_symmetry_A
_geom_hbond_angle_DHA
_geom_hbond_distance_DH
_geom_hbond_distance_HA
_geom_hbond_distance_DA
_geom_hbond_publ_flag
C34 H343 O24 1_655 150.21(8) 1.002 2.552 3.457(4) yes
